data_1010310
loop_
_publ_author_name
'Bassiere, M'

_publ_section_title 'Sur la structure de l'isocyanate de sodium.'
_journal_coden_ASTM COREAF
_journal_name_full
;
Comptes Rendus Hebdomadaires des Seances de l'Academie des Sciences
(1884 - 1965)
;
_journal_page_first 1309
_journal_page_last 1311
_journal_volume 206
_journal_year 1938
_chemical_formula_structural 'Na O C N'
_chemical_formula_sum 'C N Na O'
_chemical_name_systematic 'Sodium isocyanate'
_space_group_IT_number 160
_symmetry_cell_setting trigonal
_symmetry_space_group_name_Hall 'P 3* -2'
_symmetry_space_group_name_H-M 'R 3 m :R'
_cell_angle_alpha 38.37(7)
_cell_angle_beta 38.37(7)
_cell_angle_gamma 38.37(7)
_cell_formula_units_Z 1
_cell_length_a 5.44(1)
_cell_length_b 5.44(1)
_cell_length_c 5.44(1)
_cell_volume 55.7
_exptl_crystal_density_meas 1.88
_cod_depositor_comments
;
 Correcting the summary chemical formula by changing it from 'N Na O'
 to 'C N Na O'.

 Antanas Vaitkus,
 2018-07-07
;
_cod_original_sg_symbol_H-M 'R 3 m R'
_cod_database_code 1010310

loop_
_symmetry_equiv_pos_as_xyz
x,y,z
y,x,z
y,z,x
x,z,y
z,x,y
z,y,x

loop_
_atom_site_label
_atom_site_type_symbol
_atom_site_symmetry_multiplicity
_atom_site_Wyckoff_symbol
_atom_site_fract_x
_atom_site_fract_y
_atom_site_fract_z
_atom_site_occupancy
_atom_site_attached_hydrogens
_atom_site_calc_flag
Na1 Na1+ 1 a 0.5 0.5 0.5 1. 0 d
O1 O2- 1 a -0.08 -0.08 -0.08 1. 0 d
C1 C4+ 1 a -0.005 -0.005 -0.005 1. 0 d
N1 N3- 1 a 0.075 0.075 0.075 1. 0 d

loop_
_atom_type_symbol
_atom_type_oxidation_number
Na1+ 1.000
O2- -2.000
C4+ 4.000
N3- -3.000
